data_7121420
loop_
_publ_author_name
'Shin, Jong Won'
'Jeong, Ah Rim'
'Jeoung, Sungeun'
'Moon, Hoi Ri'
'Komatsumaru, Yuki'
'Hayami, Shinya'
'Moon, Dohyun'
'Min, Kil Sik'

_publ_section_title
;
 Three-dimensional iron(ii) porous coordination polymer exhibiting carbon
 dioxide-dependent spin crossover.
;
_journal_issue 34
_journal_name_full 'Chemical communications (Cambridge, England)'
_journal_page_first 4262
_journal_page_last 4265
_journal_paper_doi 10.1039/c8cc00678d
_journal_volume 54
_journal_year 2018
_chemical_formula_moiety 'C23 H24 B2 Fe N8'
_chemical_formula_sum 'C23 H24 B2 Fe N8'
_chemical_formula_weight 489.97
_space_group_crystal_system tetragonal
_space_group_IT_number 120
_space_group_name_Hall 'I -4 -2c'
_space_group_name_H-M_alt 'I -4 c 2'
_symmetry_space_group_name_Hall 'I -4 -2c'
_symmetry_space_group_name_H-M 'I -4 c 2'
_atom_sites_solution_hydrogens geom
_audit_creation_method SHELXL-2014
_audit_update_record
;
2017-07-27 deposited with the CCDC.
2018-03-20 downloaded from the CCDC.
;
_cell_angle_alpha 90
_cell_angle_beta 90
_cell_angle_gamma 90
_cell_formula_units_Z 16
_cell_length_a 22.018(3)
_cell_length_b 22.018(3)
_cell_length_c 29.028(6)
_cell_measurement_reflns_used 146627
_cell_measurement_temperature 298(2)
_cell_measurement_theta_max 29.54
_cell_measurement_theta_min 0.40
_cell_volume 14073(4)
_computing_cell_refinement HKL3000
_computing_data_collection 'PAL ADSC Quantum-210 ADX Program'
_computing_data_reduction HKL3000
_computing_molecular_graphics ORTEP
_computing_publication_material WINGX
_computing_structure_refinement 'SHELXL-2014 (Sheldrick, 2014)'
_computing_structure_solution 'SHELXS-2014 (Sheldrick, 2014)'
_diffrn_ambient_temperature 298(2)
_diffrn_measured_fraction_theta_full 0.990
_diffrn_measured_fraction_theta_max 0.994
_diffrn_measurement_device_type 'ADSC Q210 CCD area detector'
_diffrn_measurement_method 'omega scan'
_diffrn_radiation_type synchrotron
_diffrn_radiation_wavelength 0.700
_diffrn_reflns_av_R_equivalents 0.0331
_diffrn_reflns_av_unetI/netI 0.0169
_diffrn_reflns_Laue_measured_fraction_full 0.990
_diffrn_reflns_Laue_measured_fraction_max 0.994
_diffrn_reflns_limit_h_max 31
_diffrn_reflns_limit_h_min -31
_diffrn_reflns_limit_k_max 31
_diffrn_reflns_limit_k_min -31
_diffrn_reflns_limit_l_max 40
_diffrn_reflns_limit_l_min -40
_diffrn_reflns_number 72790
_diffrn_reflns_point_group_measured_fraction_full 0.993
_diffrn_reflns_point_group_measured_fraction_max 0.995
_diffrn_reflns_theta_full 24.835
_diffrn_reflns_theta_max 29.553
_diffrn_reflns_theta_min 1.889
_diffrn_source 'PLSII 2D bending magnet'
_exptl_absorpt_coefficient_mu 0.431
_exptl_absorpt_correction_T_max 0.958
_exptl_absorpt_correction_T_min 0.958
_exptl_absorpt_correction_type empirical
_exptl_absorpt_process_details 'HKL3000 Scalepack'
_exptl_crystal_colour Yellow
_exptl_crystal_density_diffrn 0.925
_exptl_crystal_description Cubic
_exptl_crystal_F_000 4064
_exptl_crystal_size_max 0.100
_exptl_crystal_size_mid 0.100
_exptl_crystal_size_min 0.100
_refine_diff_density_max 0.754
_refine_diff_density_min -0.541
_refine_diff_density_rms 0.076
_refine_ls_abs_structure_details
;
 Refined as a perfect inversion twin.
;
_refine_ls_abs_structure_Flack 0.5
_refine_ls_extinction_method none
_refine_ls_goodness_of_fit_ref 1.052
_refine_ls_hydrogen_treatment constr
_refine_ls_matrix_type full
_refine_ls_number_parameters 296
_refine_ls_number_reflns 10269
_refine_ls_number_restraints 0
_refine_ls_restrained_S_all 1.052
_refine_ls_R_factor_all 0.0593
_refine_ls_R_factor_gt 0.0563
_refine_ls_shift/su_max 0.000
_refine_ls_shift/su_mean 0.000
_refine_ls_structure_factor_coef Fsqd
_refine_ls_weighting_details 'w=1/[\s^2^(Fo^2^)+(0.1475P)^2^+4.6713P] where P=(Fo^2^+2Fc^2^)/3'
_refine_ls_weighting_scheme calc
_refine_ls_wR_factor_gt 0.1955
_refine_ls_wR_factor_ref 0.1995
_reflns_Friedel_coverage 0.901
_reflns_Friedel_fraction_full 0.996
_reflns_Friedel_fraction_max 0.997
_reflns_number_gt 9396
_reflns_number_total 10269
_reflns_threshold_expression 'I > 2\s(I)'
_cod_data_source_file c8cc00678d2.cif
_cod_data_source_block shelx_CCDC2
_cod_depositor_comments 'Adding full bibliography for 7121418--7121423.cif.'
_cod_original_cell_volume 14073(5)
_cod_database_code 7121420
_shelx_space_group_comment
;
The symmetry employed for this shelxl refinement is uniquely defined
by the following loop, which should always be used as a source of
symmetry information in preference to the above space-group names.
They are only intended as comments.
;
_shelx_estimated_absorpt_t_min 0.958
_shelx_estimated_absorpt_t_max 0.958
_shelxl_version_number 2014-3

loop_
_space_group_symop_operation_xyz
'x, y, z'
'-x, -y, z'
'y, -x, -z'
'-y, x, -z'
'x, -y, z+1/2'
'-x, y, z+1/2'
'y, x, -z+1/2'
'-y, -x, -z+1/2'
'x+1/2, y+1/2, z+1/2'
'-x+1/2, -y+1/2, z+1/2'
'y+1/2, -x+1/2, -z+1/2'
'-y+1/2, x+1/2, -z+1/2'
'x+1/2, -y+1/2, z+1'
'-x+1/2, y+1/2, z+1'
'y+1/2, x+1/2, -z+1'
'-y+1/2, -x+1/2, -z+1'

loop_
_atom_site_label
_atom_site_type_symbol
_atom_site_fract_x
_atom_site_fract_y
_atom_site_fract_z
_atom_site_U_iso_or_equiv
_atom_site_adp_type
_atom_site_occupancy
_atom_site_site_symmetry_order
_atom_site_calc_flag
_atom_site_refinement_flags_posn
_atom_site_refinement_flags_adp
Fe1 Fe 0.00058(2) 0.25399(2) 0.12397(2) 0.03049(15) Uani 1 1 d . .
N1 N 0.02045(14) 0.24377(12) 0.04918(8) 0.0380(5) Uani 1 1 d . .
N2 N 0.06972(12) 0.21956(11) -0.09000(7) 0.0356(5) Uani 1 1 d . .
N3 N 0.19250(12) 0.07812(12) -0.11745(8) 0.0387(5) Uani 1 1 d . .
N4 N 0.18285(13) 0.42028(12) -0.13033(9) 0.0412(5) Uani 1 1 d . .
N5 N 0.06772(12) 0.27320(12) -0.16195(7) 0.0377(5) Uani 1 1 d . .
N6 N 0.01932(13) 0.26336(14) -0.30220(8) 0.0397(5) Uani 1 1 d . .
C1 C 0.04795(18) 0.17874(14) -0.01365(10) 0.0462(7) Uani 1 1 d . .
H1 H 0.0554 0.1396 -0.0242 0.055 Uiso 1 1 calc R U
C2 C 0.03201(18) 0.18857(14) 0.03164(9) 0.0464(7) Uani 1 1 d . .
H2 H 0.0291 0.1551 0.0511 0.056 Uiso 1 1 calc R U
C3 C 0.02373(17) 0.29036(15) 0.02008(10) 0.0441(7) Uani 1 1 d . .
H3 H 0.0154 0.3289 0.0315 0.053 Uiso 1 1 calc R U
C4 C 0.03881(17) 0.28536(14) -0.02624(9) 0.0431(6) Uani 1 1 d . .
H4 H 0.0395 0.3194 -0.0452 0.052 Uiso 1 1 calc R U
C5 C 0.05281(13) 0.22835(13) -0.04362(8) 0.0338(5) Uani 1 1 d . .
C6 C 0.11013(13) 0.17270(12) -0.10055(8) 0.0343(5) Uani 1 1 d . .
C7 C 0.10355(15) 0.13425(16) -0.13824(10) 0.0445(6) Uani 1 1 d . .
H7 H 0.0717 0.1399 -0.1588 0.053 Uiso 1 1 calc R U
C8 C 0.14436(17) 0.08781(16) -0.14494(11) 0.0457(7) Uani 1 1 d . .
H8 H 0.1383 0.0618 -0.1698 0.055 Uiso 1 1 calc R U
C9 C 0.20004(16) 0.11640(15) -0.08226(11) 0.0445(6) Uani 1 1 d . .
H9 H 0.2336 0.1111 -0.0632 0.053 Uiso 1 1 calc R U
C10 C 0.16066(16) 0.16327(16) -0.07284(11) 0.0455(7) Uani 1 1 d . .
H10 H 0.1679 0.1887 -0.0479 0.055 Uiso 1 1 calc R U
C11 C 0.03112(13) 0.24525(13) -0.12575(9) 0.0351(5) Uani 1 1 d . .
H11A H 0.0045 0.2755 -0.1123 0.042 Uiso 1 1 calc R U
H11B H 0.0060 0.2135 -0.1390 0.042 Uiso 1 1 calc R U
C12 C 0.1658(2) 0.31357(18) -0.1365(2) 0.0742(15) Uani 1 1 d . .
H12 H 0.1814 0.2745 -0.1337 0.089 Uiso 1 1 calc R U
C13 C 0.20224(19) 0.36387(18) -0.1278(2) 0.0749(15) Uani 1 1 d . .
H13 H 0.2426 0.3572 -0.1197 0.090 Uiso 1 1 calc R U
C14 C 0.1251(2) 0.4279(2) -0.1409(3) 0.0818(18) Uani 1 1 d . .
H14 H 0.1098 0.4672 -0.1413 0.098 Uiso 1 1 calc R U
C15 C 0.08646(19) 0.3811(2) -0.1512(2) 0.0776(16) Uani 1 1 d . .
H15 H 0.0466 0.3894 -0.1597 0.093 Uiso 1 1 calc R U
C16 C 0.10640(14) 0.32233(13) -0.14909(8) 0.0366(5) Uani 1 1 d . .
C17 C 0.05047(13) 0.27006(13) -0.20783(8) 0.0342(5) Uani 1 1 d . .
C18 C 0.08678(18) 0.2951(2) -0.24173(10) 0.0581(10) Uani 1 1 d . .
H18 H 0.1225 0.3152 -0.2338 0.070 Uiso 1 1 calc R U
C19 C 0.06963(18) 0.2902(2) -0.28761(10) 0.0555(10) Uani 1 1 d . .
H19 H 0.0953 0.3070 -0.3097 0.067 Uiso 1 1 calc R U
C20 C -0.01575(18) 0.2399(2) -0.26929(10) 0.0547(10) Uani 1 1 d . .
H20 H -0.0513 0.2205 -0.2783 0.066 Uiso 1 1 calc R U
C21 C -0.00296(17) 0.2425(2) -0.22302(10) 0.0545(10) Uani 1 1 d . .
H21 H -0.0299 0.2259 -0.2018 0.065 Uiso 1 1 calc R U
B1 B -0.1280(12) 0.4293(13) 0.1009(9) 0.257(9) Uiso 1 1 d . .
H1A H -0.1693 0.4177 0.1071 0.386 Uiso 1 1 calc R U
H1B H -0.1254 0.4462 0.0705 0.386 Uiso 1 1 calc R U
H1C H -0.1153 0.4591 0.1231 0.386 Uiso 1 1 calc R U
B2 B 0.1322(11) 0.0838(12) 0.1375(9) 0.257(9) Uiso 1 1 d . .
H2A H 0.1400 0.0735 0.1059 0.386 Uiso 1 1 calc R U
H2B H 0.1169 0.0489 0.1535 0.386 Uiso 1 1 calc R U
H2C H 0.1692 0.0972 0.1518 0.386 Uiso 1 1 calc R U
N7 N -0.05628(13) 0.32904(13) 0.10760(9) 0.0431(6) Uani 1 1 d . .
N8 N 0.05707(14) 0.17757(13) 0.13750(10) 0.0450(6) Uani 1 1 d . .
C22 C -0.0844(2) 0.3701(2) 0.10447(19) 0.0709(12) Uani 1 1 d . .
C23 C 0.0842(3) 0.1358(2) 0.1396(2) 0.0825(16) Uani 1 1 d . .

loop_
_atom_site_aniso_label
_atom_site_aniso_U_11
_atom_site_aniso_U_22
_atom_site_aniso_U_33
_atom_site_aniso_U_23
_atom_site_aniso_U_13
_atom_site_aniso_U_12
Fe1 0.0351(2) 0.0368(2) 0.0196(2) -0.00308(12) 0.00079(10) 0.00131(12)
N1 0.0522(15) 0.0406(12) 0.0214(9) -0.0020(8) 0.0041(9) 0.0023(10)
N2 0.0459(12) 0.0436(11) 0.0174(8) -0.0007(8) 0.0016(8) 0.0090(9)
N3 0.0438(12) 0.0440(12) 0.0282(10) -0.0044(9) 0.0007(9) 0.0053(10)
N4 0.0454(12) 0.0433(12) 0.0350(11) 0.0008(10) -0.0063(10) -0.0064(10)
N5 0.0502(13) 0.0436(12) 0.0193(8) 0.0015(8) -0.0053(8) -0.0103(10)
N6 0.0449(13) 0.0535(14) 0.0206(9) -0.0030(9) -0.0020(9) -0.0046(11)
C1 0.076(2) 0.0362(13) 0.0266(12) -0.0014(10) 0.0091(12) 0.0037(13)
C2 0.076(2) 0.0405(14) 0.0225(11) 0.0013(10) 0.0083(12) -0.0008(14)
C3 0.0665(19) 0.0393(14) 0.0266(11) -0.0008(10) 0.0080(12) 0.0093(13)
C4 0.0654(19) 0.0385(13) 0.0254(11) 0.0013(10) 0.0067(11) 0.0073(12)
C5 0.0424(13) 0.0400(13) 0.0192(10) -0.0023(9) 0.0029(9) 0.0028(10)
C6 0.0423(13) 0.0385(12) 0.0222(10) -0.0003(9) 0.0017(9) 0.0029(10)
C7 0.0482(15) 0.0522(16) 0.0330(12) -0.0088(11) -0.0078(11) 0.0127(12)
C8 0.0554(17) 0.0487(16) 0.0332(12) -0.0122(11) -0.0069(12) 0.0116(13)
C9 0.0476(15) 0.0499(16) 0.0360(13) -0.0104(12) -0.0072(12) 0.0081(13)
C10 0.0519(16) 0.0501(16) 0.0346(13) -0.0136(12) -0.0089(12) 0.0091(13)
C11 0.0400(12) 0.0439(13) 0.0214(10) 0.0038(9) -0.0005(9) 0.0021(10)
C12 0.059(2) 0.0410(16) 0.123(4) 0.010(2) -0.039(3) -0.0062(15)
C13 0.054(2) 0.0475(18) 0.123(4) 0.017(2) -0.036(3) -0.0063(16)
C14 0.050(2) 0.0462(18) 0.149(5) -0.024(3) -0.022(3) 0.0022(16)
C15 0.0472(19) 0.048(2) 0.137(5) -0.018(2) -0.026(2) 0.0003(15)
C16 0.0438(14) 0.0449(14) 0.0211(9) -0.0015(9) -0.0046(9) -0.0075(11)
C17 0.0416(13) 0.0418(13) 0.0192(9) -0.0002(8) -0.0010(9) -0.0054(10)
C18 0.0574(19) 0.094(3) 0.0231(12) 0.0023(14) -0.0027(12) -0.036(2)
C19 0.0561(18) 0.088(3) 0.0220(11) 0.0017(14) -0.0002(11) -0.0299(18)
C20 0.0502(17) 0.089(3) 0.0247(12) 0.0009(14) -0.0041(13) -0.0279(18)
C21 0.054(2) 0.087(3) 0.0229(12) 0.0033(13) -0.0024(11) -0.0278(17)
N7 0.0464(13) 0.0464(13) 0.0364(12) -0.0020(10) -0.0020(10) 0.0091(11)
N8 0.0502(14) 0.0478(14) 0.0369(12) -0.0011(10) -0.0004(11) 0.0085(11)
C22 0.075(3) 0.056(2) 0.082(3) -0.002(2) -0.013(2) 0.021(2)
C23 0.099(4) 0.070(3) 0.078(3) -0.008(2) -0.020(3) 0.042(3)

loop_
_atom_type_symbol
_atom_type_description
_atom_type_scat_dispersion_real
_atom_type_scat_dispersion_imag
_atom_type_scat_source
C C 0.0030 0.0020 'International Tables Vol C Tables 4.2.6.8 and 6.1.1.4'
H H 0.0000 0.0000 'International Tables Vol C Tables 4.2.6.8 and 6.1.1.4'
B B 0.0010 0.0010 'International Tables Vol C Tables 4.2.6.8 and 6.1.1.4'
N N 0.0060 0.0030 'International Tables Vol C Tables 4.2.6.8 and 6.1.1.4'
Fe Fe 0.3560 0.8260 'International Tables Vol C Tables 4.2.6.8 and 6.1.1.4'

loop_
_geom_angle_atom_site_label_1
_geom_angle_atom_site_label_2
_geom_angle_atom_site_label_3
_geom_angle
_geom_angle_site_symmetry_1
_geom_angle_site_symmetry_3
N7 Fe1 N8 177.63(11) . .
N7 Fe1 N6 91.58(11) . 6
N8 Fe1 N6 90.62(11) . 6
N7 Fe1 N3 89.74(11) . 4
N8 Fe1 N3 89.41(11) . 4
N6 Fe1 N3 89.12(10) 6 4
N7 Fe1 N1 88.65(10) . .
N8 Fe1 N1 89.15(10) . .
N6 Fe1 N1 179.56(13) 6 .
N3 Fe1 N1 90.50(10) 4 .
N7 Fe1 N4 89.66(11) . 16_554
N8 Fe1 N4 91.19(11) . 16_554
N6 Fe1 N4 90.94(10) 6 16_554
N3 Fe1 N4 179.39(11) 4 16_554
N1 Fe1 N4 89.44(10) . 16_554
C3 N1 C2 116.5(2) . .
C3 N1 Fe1 123.5(2) . .
C2 N1 Fe1 119.93(19) . .
C6 N2 C5 118.6(2) . .
C6 N2 C11 120.2(2) . .
C5 N2 C11 118.2(2) . .
C9 N3 C8 116.9(3) . .
C9 N3 Fe1 119.0(2) . 3
C8 N3 Fe1 123.9(2) . 3
C13 N4 C14 116.5(3) . .
C13 N4 Fe1 122.0(2) . 16_554
C14 N4 Fe1 121.3(3) . 16_554
C17 N5 C16 116.9(2) . .
C17 N5 C11 121.3(2) . .
C16 N5 C11 117.4(2) . .
C19 N6 C20 115.4(2) . .
C19 N6 Fe1 121.3(2) . 6_554
C20 N6 Fe1 123.2(2) . 6_554
C2 C1 C5 119.3(3) . .
C2 C1 H1 120.3 . .
C5 C1 H1 120.3 . .
N1 C2 C1 123.6(3) . .
N1 C2 H2 118.2 . .
C1 C2 H2 118.2 . .
N1 C3 C4 124.5(3) . .
N1 C3 H3 117.8 . .
C4 C3 H3 117.8 . .
C5 C4 C3 118.5(3) . .
C5 C4 H4 120.8 . .
C3 C4 H4 120.8 . .
C4 C5 C1 117.6(2) . .
C4 C5 N2 122.0(2) . .
C1 C5 N2 120.4(2) . .
C10 C6 C7 116.6(3) . .
C10 C6 N2 119.6(2) . .
C7 C6 N2 123.8(3) . .
C8 C7 C6 119.7(3) . .
C8 C7 H7 120.1 . .
C6 C7 H7 120.1 . .
N3 C8 C7 123.3(3) . .
N3 C8 H8 118.3 . .
C7 C8 H8 118.3 . .
N3 C9 C10 123.2(3) . .
N3 C9 H9 118.4 . .
C10 C9 H9 118.4 . .
C9 C10 C6 120.1(3) . .
C9 C10 H10 119.9 . .
C6 C10 H10 119.9 . .
N2 C11 N5 110.8(2) . .
N2 C11 H11A 109.5 . .
N5 C11 H11A 109.5 . .
N2 C11 H11B 109.5 . .
N5 C11 H11B 109.5 . .
H11A C11 H11B 108.1 . .
C16 C12 C13 119.1(4) . .
C16 C12 H12 120.4 . .
C13 C12 H12 120.4 . .
N4 C13 C12 123.7(4) . .
N4 C13 H13 118.2 . .
C12 C13 H13 118.2 . .
N4 C14 C15 123.7(4) . .
N4 C14 H14 118.1 . .
C15 C14 H14 118.1 . .
C16 C15 C14 120.1(4) . .
C16 C15 H15 119.9 . .
C14 C15 H15 119.9 . .
C15 C16 C12 116.8(3) . .
C15 C16 N5 120.9(3) . .
C12 C16 N5 122.2(3) . .
C18 C17 N5 120.3(3) . .
C18 C17 C21 115.9(2) . .
N5 C17 C21 123.8(2) . .
C17 C18 C19 119.6(3) . .
C17 C18 H18 120.2 . .
C19 C18 H18 120.2 . .
N6 C19 C18 124.7(3) . .
N6 C19 H19 117.7 . .
C18 C19 H19 117.7 . .
N6 C20 C21 124.5(3) . .
N6 C20 H20 117.8 . .
C21 C20 H20 117.8 . .
C20 C21 C17 120.0(3) . .
C20 C21 H21 120.0 . .
C17 C21 H21 120.0 . .
C22 B1 H1A 109.5 . .
C22 B1 H1B 109.5 . .
H1A B1 H1B 109.5 . .
C22 B1 H1C 109.5 . .
H1A B1 H1C 109.5 . .
H1B B1 H1C 109.5 . .
C23 B2 H2A 109.5 . .
C23 B2 H2B 109.5 . .
H2A B2 H2B 109.5 . .
C23 B2 H2C 109.5 . .
H2A B2 H2C 109.5 . .
H2B B2 H2C 109.5 . .
C22 N7 Fe1 171.4(4) . .
C23 N8 Fe1 171.8(4) . .
N7 C22 B1 177.7(13) . .
N8 C23 B2 168.9(13) . .

loop_
_geom_bond_atom_site_label_1
_geom_bond_atom_site_label_2
_geom_bond_distance
_geom_bond_site_symmetry_2
Fe1 N7 2.127(3) .
Fe1 N8 2.129(3) .
Fe1 N6 2.197(2) 6
Fe1 N3 2.207(3) 4
Fe1 N1 2.226(2) .
Fe1 N4 2.237(3) 16_554
N1 C3 1.331(4) .
N1 C2 1.342(4) .
N2 C6 1.396(4) .
N2 C5 1.410(3) .
N2 C11 1.456(3) .
N3 C9 1.335(4) .
N3 C8 1.344(4) .
N3 Fe1 2.207(3) 3
N4 C13 1.315(5) .
N4 C14 1.318(5) .
N4 Fe1 2.237(3) 16_554
N5 C17 1.387(3) .
N5 C16 1.426(4) .
N5 C11 1.460(4) .
N6 C19 1.325(4) .
N6 C20 1.332(4) .
N6 Fe1 2.197(2) 6_554
C1 C2 1.378(4) .
C1 C5 1.400(4) .
C1 H1 0.9300 .
C2 H2 0.9300 .
C3 C4 1.389(4) .
C3 H3 0.9300 .
C4 C5 1.387(4) .
C4 H4 0.9300 .
C6 C10 1.388(4) .
C6 C7 1.391(4) .
C7 C8 1.375(4) .
C7 H7 0.9300 .
C8 H8 0.9300 .
C9 C10 1.375(4) .
C9 H9 0.9300 .
C10 H10 0.9300 .
C11 H11A 0.9700 .
C11 H11B 0.9700 .
C12 C16 1.371(5) .
C12 C13 1.391(5) .
C12 H12 0.9300 .
C13 H13 0.9300 .
C14 C15 1.369(5) .
C14 H14 0.9300 .
C15 C16 1.369(5) .
C15 H15 0.9300 .
C17 C18 1.383(4) .
C17 C21 1.395(4) .
C18 C19 1.389(4) .
C18 H18 0.9300 .
C19 H19 0.9300 .
C20 C21 1.374(4) .
C20 H20 0.9300 .
C21 H21 0.9300 .
B1 C22 1.62(2) .
B1 H1A 0.9600 .
B1 H1B 0.9600 .
B1 H1C 0.9600 .
B2 C23 1.56(3) .
B2 H2A 0.9600 .
B2 H2B 0.9600 .
B2 H2C 0.9600 .
N7 C22 1.099(5) .
N8 C23 1.098(5) .

loop_
_geom_torsion_atom_site_label_1
_geom_torsion_atom_site_label_2
_geom_torsion_atom_site_label_3
_geom_torsion_atom_site_label_4
_geom_torsion
_geom_torsion_site_symmetry_1
C3 N1 C2 C1 1.4(6) .
Fe1 N1 C2 C1 -176.3(3) .
C5 C1 C2 N1 0.2(6) .
C2 N1 C3 C4 -0.8(6) .
Fe1 N1 C3 C4 176.9(3) .
N1 C3 C4 C5 -1.5(6) .
C3 C4 C5 C1 3.0(5) .
C3 C4 C5 N2 -178.7(3) .
C2 C1 C5 C4 -2.5(5) .
C2 C1 C5 N2 179.3(3) .
C6 N2 C5 C4 148.7(3) .
C11 N2 C5 C4 -50.7(4) .
C6 N2 C5 C1 -33.1(4) .
C11 N2 C5 C1 127.4(3) .
C5 N2 C6 C10 -43.1(4) .
C11 N2 C6 C10 156.7(3) .
C5 N2 C6 C7 137.8(3) .
C11 N2 C6 C7 -22.4(4) .
C10 C6 C7 C8 3.4(5) .
N2 C6 C7 C8 -177.5(3) .
C9 N3 C8 C7 -0.3(5) .
Fe1 N3 C8 C7 174.5(3) 3
C6 C7 C8 N3 -2.2(6) .
C8 N3 C9 C10 1.4(5) .
Fe1 N3 C9 C10 -173.7(3) 3
N3 C9 C10 C6 -0.1(6) .
C7 C6 C10 C9 -2.3(5) .
N2 C6 C10 C9 178.5(3) .
C6 N2 C11 N5 -62.3(3) .
C5 N2 C11 N5 137.5(3) .
C17 N5 C11 N2 143.3(3) .
C16 N5 C11 N2 -60.9(3) .
C14 N4 C13 C12 1.4(9) .
Fe1 N4 C13 C12 -172.8(5) 16_554
C16 C12 C13 N4 1.0(10) .
C13 N4 C14 C15 -3.3(9) .
Fe1 N4 C14 C15 171.0(5) 16_554
N4 C14 C15 C16 2.8(11) .
C14 C15 C16 C12 -0.2(8) .
C14 C15 C16 N5 -176.8(5) .
C13 C12 C16 C15 -1.5(8) .
C13 C12 C16 N5 175.1(5) .
C17 N5 C16 C15 65.5(5) .
C11 N5 C16 C15 -91.3(4) .
C17 N5 C16 C12 -110.9(4) .
C11 N5 C16 C12 92.2(5) .
C16 N5 C17 C18 26.2(5) .
C11 N5 C17 C18 -177.9(3) .
C16 N5 C17 C21 -153.6(4) .
C11 N5 C17 C21 2.2(5) .
N5 C17 C18 C19 178.3(4) .
C21 C17 C18 C19 -1.8(6) .
C20 N6 C19 C18 -0.2(7) .
Fe1 N6 C19 C18 -176.6(4) 6_554
C17 C18 C19 N6 1.0(8) .
C19 N6 C20 C21 0.4(7) .
Fe1 N6 C20 C21 176.7(4) 6_554
N6 C20 C21 C17 -1.4(8) .
C18 C17 C21 C20 2.0(6) .
N5 C17 C21 C20 -178.2(4) .
